data_7125018
loop_
_publ_author_name
'Meyer, Andreas Uwe'
'Berger, Anna Lucia'
'K\"onig, Burkhard'

_publ_section_title
;
 Metal-free C-H sulfonamidation of pyrroles by visible light photoredox
 catalysis.
;
_journal_issue 72
_journal_name_full 'Chemical communications (Cambridge, England)'
_journal_page_first 10918
_journal_page_last 10921
_journal_paper_doi 10.1039/c6cc06111g
_journal_volume 52
_journal_year 2016
_chemical_formula_moiety 'C18 H24 N2 O2 S'
_chemical_formula_sum 'C18 H24 N2 O2 S'
_chemical_formula_weight 332.45
_space_group_crystal_system monoclinic
_space_group_IT_number 14
_space_group_name_Hall '-P 2yn'
_space_group_name_H-M_alt 'P 1 21/n 1'
_atom_sites_solution_hydrogens geom
_atom_sites_solution_primary direct
_audit_creation_date 2016-06-27
_audit_creation_method
;
Olex2 1.2-alpha
(compiled 2016.02.24 svn.r3266 for OlexSys, GUI svn.r5155)
;
_audit_update_record
;
2016-07-21 deposited with the CCDC.
2016-08-12 downloaded from the CCDC.
;
_cell_angle_alpha 90
_cell_angle_beta 96.5156(12)
_cell_angle_gamma 90
_cell_formula_units_Z 4
_cell_length_a 10.79743(16)
_cell_length_b 13.38129(20)
_cell_length_c 11.85342(17)
_cell_measurement_reflns_used 8875
_cell_measurement_temperature 123.02(10)
_cell_measurement_theta_max 76.2670
_cell_measurement_theta_min 4.9590
_cell_volume 1701.56(4)
_computing_cell_refinement 'CrysAlisPro 1.171.38.42b (Rigaku OD, 2015)'
_computing_data_collection 'CrysAlisPro 1.171.38.42b (Rigaku OD, 2015)'
_computing_data_reduction 'CrysAlisPro 1.171.38.42b (Rigaku OD, 2015)'
_computing_molecular_graphics 'Olex2 (Dolomanov et al., 2009)'
_computing_publication_material 'Olex2 (Dolomanov et al., 2009)'
_computing_structure_refinement 'ShelXL (Sheldrick, 2015)'
_computing_structure_solution 'ShelXT (Sheldrick, 2015)'
_diffrn_ambient_environment N~2~
_diffrn_ambient_temperature 123.02(10)
_diffrn_detector 'CCD plate'
_diffrn_detector_area_resol_mean 5.1773
_diffrn_detector_type Atlas
_diffrn_measured_fraction_theta_full 1.000
_diffrn_measured_fraction_theta_max 0.997
_diffrn_measurement_details
;
List of Runs (angles in degrees, time in seconds):

  # Type    Start    End  Width  t~exp~   \w     \q     \k     \f   Frames
#--------------------------------------------------------------------------
  1  \w   -117.00 -14.00   1.00    1.50    --  -40.71 -37.00 -60.00  103
  2  \w     14.00 117.00   1.00    1.50    --   40.71  37.00 -90.00  103
  3  \w    -33.00  70.00   1.00    1.50    --   40.71 -57.00 120.00  103
  4  \w     35.00  69.00   1.00    3.00    --  113.00 -30.00-150.00   34
  5  \w     35.00  69.00   1.00    3.00    --  113.00 -30.00-180.00   34
  6  \w     85.00 158.00   1.00    3.00    --  113.00  45.00 150.00   73
  7  \w     35.00  69.00   1.00    3.00    --  113.00 -30.00 -90.00   34
  8  \w     24.00 158.00   1.00    3.00    --  113.00   0.00 150.00  134
  9  \w     35.00  69.00   1.00    3.00    --  113.00 -30.00 -60.00   34
 10  \w     83.00 158.00   1.00    3.00    --  113.00  61.00 120.00   75
 11  \w     38.00  77.00   1.00    3.00    --  113.00 -45.00  90.00   39
 12  \w     34.00 147.00   1.00    3.00    --  113.00 -77.00 -30.00  113
 13  \w     83.00 158.00   1.00    3.00    --  113.00  61.00  30.00   75
 14  \w     38.00  77.00   1.00    3.00    --  113.00 -45.00 -60.00   39
 15  \w     39.00 143.00   1.00    3.00    --  113.00 -61.00  90.00  104
 16  \w     52.00 158.00   1.00    3.00    --  113.00  15.00  90.00  106
 17  \w     35.00  69.00   1.00    3.00    --  113.00 -30.00-120.00   34
 18  \w     35.00 150.00   1.00    3.00    --  113.00 178.00 -90.00  115
 19  \w     61.00 147.00   1.00    3.00    --  113.00 -77.00 105.85   86
;
_diffrn_measurement_device 'four-circle diffractometer'
_diffrn_measurement_device_type 'SuperNova, Single source at offset, Atlas'
_diffrn_measurement_method '\w scans'
_diffrn_orient_matrix_type 'CrysAlisPro convention (1999,Acta A55,543-557)'
_diffrn_orient_matrix_UB_11 -0.1115857000
_diffrn_orient_matrix_UB_12 0.0721514000
_diffrn_orient_matrix_UB_13 -0.0053634000
_diffrn_orient_matrix_UB_21 -0.0341743000
_diffrn_orient_matrix_UB_22 -0.0417634000
_diffrn_orient_matrix_UB_23 0.1135576000
_diffrn_orient_matrix_UB_31 0.0836258000
_diffrn_orient_matrix_UB_32 0.0794569000
_diffrn_orient_matrix_UB_33 0.0646841000
_diffrn_radiation_monochromator mirror
_diffrn_radiation_probe x-ray
_diffrn_radiation_type CuK\a
_diffrn_radiation_wavelength 1.54184
_diffrn_reflns_av_R_equivalents 0.0241
_diffrn_reflns_av_unetI/netI 0.0193
_diffrn_reflns_Laue_measured_fraction_full 1.000
_diffrn_reflns_Laue_measured_fraction_max 0.997
_diffrn_reflns_limit_h_max 13
_diffrn_reflns_limit_h_min -11
_diffrn_reflns_limit_k_max 16
_diffrn_reflns_limit_k_min -15
_diffrn_reflns_limit_l_max 14
_diffrn_reflns_limit_l_min -14
_diffrn_reflns_number 13860
_diffrn_reflns_point_group_measured_fraction_full 1.000
_diffrn_reflns_point_group_measured_fraction_max 0.997
_diffrn_reflns_theta_full 67.500
_diffrn_reflns_theta_max 76.495
_diffrn_reflns_theta_min 5.003
_diffrn_source 'micro-focus sealed X-ray tube'
_diffrn_source_type 'SuperNova (Cu) X-ray Source'
_exptl_absorpt_coefficient_mu 1.777
_exptl_absorpt_correction_T_max 0.973
_exptl_absorpt_correction_T_min 0.954
_exptl_absorpt_correction_type gaussian
_exptl_absorpt_process_details
;
CrysAlisPro 1.171.38.42b (Rigaku Oxford Diffraction, 2015)
Numerical absorption correction based on gaussian integration over
			a multifaceted crystal model
Empirical absorption correction using spherical harmonics,
 implemented in SCALE3 ABSPACK scaling algorithm.
;
_exptl_crystal_colour 'clear light yellow'
_exptl_crystal_colour_lustre clear
_exptl_crystal_colour_modifier light
_exptl_crystal_colour_primary yellow
_exptl_crystal_density_diffrn 1.298
_exptl_crystal_description prism
_exptl_crystal_F_000 712
_exptl_crystal_size_max 0.207
_exptl_crystal_size_mid 0.15
_exptl_crystal_size_min 0.112
_refine_diff_density_max 0.345
_refine_diff_density_min -0.406
_refine_diff_density_rms 0.049
_refine_ls_extinction_method none
_refine_ls_goodness_of_fit_ref 1.034
_refine_ls_hydrogen_treatment constr
_refine_ls_matrix_type full
_refine_ls_number_parameters 210
_refine_ls_number_reflns 3557
_refine_ls_number_restraints 0
_refine_ls_restrained_S_all 1.034
_refine_ls_R_factor_all 0.0352
_refine_ls_R_factor_gt 0.0329
_refine_ls_shift/su_max 0.000
_refine_ls_shift/su_mean 0.000
_refine_ls_structure_factor_coef Fsqd
_refine_ls_weighting_details 'w=1/[\s^2^(Fo^2^)+(0.0495P)^2^+0.6855P] where P=(Fo^2^+2Fc^2^)/3'
_refine_ls_weighting_scheme calc
_refine_ls_wR_factor_gt 0.0869
_refine_ls_wR_factor_ref 0.0894
_reflns_Friedel_coverage 0.000
_reflns_number_gt 3333
_reflns_number_total 3557
_reflns_threshold_expression 'I > 2\s(I)'
_cod_data_source_file c6cc06111g2.cif
_cod_data_source_block p094
_cod_database_code 7125018
_chemical_oxdiff_formula 'C18 H24 N2 O2 S'
_chemical_oxdiff_usercomment Meyer_Koenig_AM-1274(AM-III-026)
_shelx_space_group_comment
;
The symmetry employed for this shelxl refinement is uniquely defined
by the following loop, which should always be used as a source of
symmetry information in preference to the above space-group names.
They are only intended as comments.
;
_reflns_odcompleteness_completeness 98.47
_reflns_odcompleteness_iscentric 1
_reflns_odcompleteness_theta 77.17
_olex2_refinement_description
;
1. Fixed Uiso
 At 1.2 times of:
  All C(H) groups, All C(H,H) groups
 At 1.5 times of:
  All C(H,H,H) groups
2.a Ternary CH refined with riding coordinates:
 C13(H13)
2.b Secondary CH2 refined with riding coordinates:
 C14(H14A,H14B), C18(H18A,H18B), C15(H15A,H15B), C16(H16A,H16B), C17(H17A,H17B)
2.c Aromatic/amide H refined with riding coordinates:
 C4(H4), C6(H6), C3(H3), C9(H9), C7(H7), C11(H11), C10(H10)
2.d Idealised Me refined as rotating group:
 C12(H12A,H12B,H12C), C1(H1A,H1B,H1C)
;
_shelx_shelxl_version_number 2014/7
_olex2_date_sample_data_collection 2016-06-27
_olex2_diffrn_ambient_temperature_device 'Oxford Cryosystems CryoStream 700'
_olex2_exptl_crystal_mounting_method 'The crystal was mounted on a MITIGEN holder with inert oil'
_olex2_submission_original_sample_id AM-1274(AM-III-026)
_olex2_submission_special_instructions 'No special instructions were received'
_oxdiff_exptl_absorpt_empirical_details
;
Empirical correction (ABSPACK) includes:
- Absorption correction using spherical harmonics
- Frame scaling
;
_oxdiff_exptl_absorpt_empirical_full_max 1.374
_oxdiff_exptl_absorpt_empirical_full_min 0.696

loop_
_space_group_symop_operation_xyz
'x, y, z'
'-x+1/2, y+1/2, -z+1/2'
'-x, -y, -z'
'x-1/2, -y-1/2, z-1/2'

loop_
_atom_site_label
_atom_site_type_symbol
_atom_site_fract_x
_atom_site_fract_y
_atom_site_fract_z
_atom_site_U_iso_or_equiv
_atom_site_adp_type
_atom_site_occupancy
_atom_site_site_symmetry_order
_atom_site_calc_flag
_atom_site_refinement_flags_posn
S1 S 0.73333(3) 0.40573(2) 0.24236(2) 0.01734(10) Uani 1 1 d .
O2 O 0.81666(8) 0.32194(7) 0.24806(8) 0.0241(2) Uani 1 1 d .
O1 O 0.71834(9) 0.46743(7) 0.14282(7) 0.0245(2) Uani 1 1 d .
N1 N 0.59384(9) 0.36141(8) 0.25798(9) 0.0168(2) Uani 1 1 d .
N2 N 0.42160(10) 0.42485(8) 0.12843(9) 0.0202(2) Uani 1 1 d .
C13 C 0.58314(11) 0.27838(9) 0.34046(10) 0.0177(2) Uani 1 1 d .
H13 H 0.6658 0.2480 0.3565 0.021 Uiso 1 1 calc R
C4 C 0.75027(12) 0.58455(10) 0.35426(11) 0.0202(3) Uani 1 1 d .
H4 H 0.7131 0.6127 0.2871 0.024 Uiso 1 1 calc R
C5 C 0.77802(11) 0.48320(9) 0.36001(10) 0.0173(2) Uani 1 1 d .
C6 C 0.83452(11) 0.44071(10) 0.46035(11) 0.0208(3) Uani 1 1 d .
H6 H 0.8544 0.3731 0.4633 0.025 Uiso 1 1 calc R
C3 C 0.77882(12) 0.64328(10) 0.45047(11) 0.0219(3) Uani 1 1 d .
H3 H 0.7618 0.7114 0.4468 0.026 Uiso 1 1 calc R
C2 C 0.83235(12) 0.60192(10) 0.55220(11) 0.0216(3) Uani 1 1 d .
C14 C 0.49532(12) 0.19822(9) 0.28651(11) 0.0196(2) Uani 1 1 d .
H14A H 0.5232 0.1763 0.2156 0.024 Uiso 1 1 calc R
H14B H 0.4120 0.2256 0.2702 0.024 Uiso 1 1 calc R
C9 C 0.44695(12) 0.50260(10) 0.29610(11) 0.0218(3) Uani 1 1 d .
H9 H 0.4776 0.5212 0.3696 0.026 Uiso 1 1 calc R
C8 C 0.49280(11) 0.42798(9) 0.23275(10) 0.0180(2) Uani 1 1 d .
C18 C 0.54290(12) 0.31309(10) 0.45360(10) 0.0215(3) Uani 1 1 d .
H18A H 0.4611 0.3437 0.4407 0.026 Uiso 1 1 calc R
H18B H 0.6011 0.3629 0.4873 0.026 Uiso 1 1 calc R
C7 C 0.86062(12) 0.50028(10) 0.55531(11) 0.0226(3) Uani 1 1 d .
H7 H 0.8977 0.4720 0.6225 0.027 Uiso 1 1 calc R
C15 C 0.49291(13) 0.10927(10) 0.36740(12) 0.0237(3) Uani 1 1 d .
H15A H 0.4346 0.0595 0.3338 0.028 Uiso 1 1 calc R
H15B H 0.5750 0.0789 0.3788 0.028 Uiso 1 1 calc R
C11 C 0.33165(12) 0.49651(10) 0.12664(12) 0.0248(3) Uani 1 1 d .
H11 H 0.2714 0.5099 0.0661 0.030 Uiso 1 1 calc R
C12 C 0.44298(13) 0.36069(11) 0.03328(11) 0.0262(3) Uani 1 1 d .
H12A H 0.5266 0.3700 0.0151 0.039 Uiso 1 1 calc GR
H12B H 0.3851 0.3777 -0.0314 0.039 Uiso 1 1 calc GR
H12C H 0.4313 0.2921 0.0535 0.039 Uiso 1 1 calc GR
C10 C 0.34460(13) 0.54562(10) 0.22861(12) 0.0254(3) Uani 1 1 d .
H10 H 0.2951 0.5978 0.2496 0.030 Uiso 1 1 calc R
C16 C 0.45437(13) 0.14210(10) 0.48206(12) 0.0261(3) Uani 1 1 d .
H16A H 0.3689 0.1658 0.4717 0.031 Uiso 1 1 calc R
H16B H 0.4582 0.0852 0.5331 0.031 Uiso 1 1 calc R
C17 C 0.53890(13) 0.22471(11) 0.53495(11) 0.0267(3) Uani 1 1 d .
H17A H 0.6225 0.1986 0.5539 0.032 Uiso 1 1 calc R
H17B H 0.5086 0.2473 0.6046 0.032 Uiso 1 1 calc R
C1 C 0.85910(14) 0.66485(12) 0.65764(13) 0.0312(3) Uani 1 1 d .
H1A H 0.8481 0.7342 0.6381 0.047 Uiso 1 1 calc GR
H1B H 0.9434 0.6537 0.6905 0.047 Uiso 1 1 calc GR
H1C H 0.8028 0.6468 0.7114 0.047 Uiso 1 1 calc GR

loop_
_atom_site_aniso_label
_atom_site_aniso_U_11
_atom_site_aniso_U_22
_atom_site_aniso_U_33
_atom_site_aniso_U_23
_atom_site_aniso_U_13
_atom_site_aniso_U_12
S1 0.01747(16) 0.01891(16) 0.01629(16) -0.00209(10) 0.00472(10) -0.00283(10)
O2 0.0194(4) 0.0243(5) 0.0294(5) -0.0072(4) 0.0068(3) -0.0004(4)
O1 0.0274(5) 0.0301(5) 0.0166(4) 0.0017(4) 0.0052(3) -0.0074(4)
N1 0.0168(5) 0.0161(5) 0.0178(5) 0.0004(4) 0.0031(4) -0.0016(4)
N2 0.0215(5) 0.0217(5) 0.0176(5) 0.0022(4) 0.0022(4) 0.0003(4)
C13 0.0184(5) 0.0170(6) 0.0179(6) 0.0025(4) 0.0031(4) 0.0005(4)
C4 0.0210(6) 0.0197(6) 0.0200(6) 0.0029(5) 0.0024(5) -0.0015(5)
C5 0.0165(5) 0.0181(6) 0.0179(6) -0.0010(4) 0.0039(4) -0.0031(4)
C6 0.0204(6) 0.0187(6) 0.0232(6) 0.0011(5) 0.0020(5) 0.0006(5)
C3 0.0228(6) 0.0168(6) 0.0269(7) -0.0020(5) 0.0055(5) -0.0015(5)
C2 0.0172(6) 0.0259(7) 0.0223(6) -0.0054(5) 0.0048(5) -0.0032(5)
C14 0.0215(6) 0.0167(6) 0.0212(6) -0.0006(5) 0.0042(4) -0.0013(5)
C9 0.0247(6) 0.0190(6) 0.0224(6) 0.0001(5) 0.0055(5) 0.0003(5)
C8 0.0185(6) 0.0175(6) 0.0184(6) 0.0018(4) 0.0033(4) -0.0022(4)
C18 0.0258(6) 0.0210(6) 0.0181(6) -0.0007(5) 0.0048(5) -0.0022(5)
C7 0.0215(6) 0.0267(7) 0.0192(6) 0.0013(5) -0.0002(4) -0.0004(5)
C15 0.0252(6) 0.0165(6) 0.0304(7) 0.0027(5) 0.0077(5) 0.0000(5)
C11 0.0223(6) 0.0265(7) 0.0257(6) 0.0079(5) 0.0036(5) 0.0041(5)
C12 0.0310(7) 0.0270(7) 0.0201(6) -0.0024(5) 0.0005(5) 0.0001(5)
C10 0.0264(6) 0.0219(6) 0.0293(7) 0.0055(5) 0.0093(5) 0.0055(5)
C16 0.0302(7) 0.0206(6) 0.0293(7) 0.0077(5) 0.0116(5) 0.0018(5)
C17 0.0320(7) 0.0297(7) 0.0191(6) 0.0057(5) 0.0053(5) 0.0016(6)
C1 0.0308(7) 0.0350(8) 0.0274(7) -0.0125(6) 0.0017(5) -0.0022(6)

loop_
_atom_type_symbol
_atom_type_description
_atom_type_scat_dispersion_real
_atom_type_scat_dispersion_imag
_atom_type_scat_source
C C 0.0181 0.0091 'International Tables Vol C Tables 4.2.6.8 and 6.1.1.4'
H H 0.0000 0.0000 'International Tables Vol C Tables 4.2.6.8 and 6.1.1.4'
N N 0.0311 0.0180 'International Tables Vol C Tables 4.2.6.8 and 6.1.1.4'
O O 0.0492 0.0322 'International Tables Vol C Tables 4.2.6.8 and 6.1.1.4'
S S 0.3331 0.5567 'International Tables Vol C Tables 4.2.6.8 and 6.1.1.4'

loop_
_exptl_crystal_face_index_h
_exptl_crystal_face_index_k
_exptl_crystal_face_index_l
_exptl_crystal_face_perp_dist
-3 -7 4 0.0695
1 -1 8 0.0821
-2 -2 -7 0.0869
4 7 0 0.0712
0 9 -1 0.0269
0 -9 0 0.0812
5 0 5 0.0707
-1 9 -1 0.0223
-1 -6 -6 0.0962
-5 -2 -5 0.0759
3 3 -7 0.0886
5 5 -4 0.0800
-5 5 -2 0.0610
0 -8 -2 0.0802
6 -3 2 0.0986
-6 0 -2 0.0812
-4 7 1 0.0503
-6 0 4 0.0831
3 -7 -2 0.0726
-3 5 6 0.0755
0 7 -4 0.0415

loop_
_geom_angle_atom_site_label_1
_geom_angle_atom_site_label_2
_geom_angle_atom_site_label_3
_geom_angle
O2 S1 N1 106.84(5)
O2 S1 C5 107.99(6)
O1 S1 O2 120.03(6)
O1 S1 N1 106.28(5)
O1 S1 C5 107.93(6)
N1 S1 C5 107.14(5)
C13 N1 S1 118.74(8)
C8 N1 S1 116.26(8)
C8 N1 C13 119.48(9)
C8 N2 C12 126.18(11)
C11 N2 C8 108.41(11)
C11 N2 C12 125.30(11)
N1 C13 H13 107.4
N1 C13 C14 109.87(10)
N1 C13 C18 113.53(10)
C14 C13 H13 107.4
C14 C13 C18 110.91(10)
C18 C13 H13 107.4
C5 C4 H4 120.5
C5 C4 C3 119.02(12)
C3 C4 H4 120.5
C4 C5 S1 119.86(10)
C4 C5 C6 120.73(11)
C6 C5 S1 119.31(10)
C5 C6 H6 120.4
C7 C6 C5 119.24(12)
C7 C6 H6 120.4
C4 C3 H3 119.4
C4 C3 C2 121.17(12)
C2 C3 H3 119.4
C3 C2 C7 118.64(12)
C3 C2 C1 121.20(12)
C7 C2 C1 120.17(12)
C13 C14 H14A 109.7
C13 C14 H14B 109.7
C13 C14 C15 109.79(10)
H14A C14 H14B 108.2
C15 C14 H14A 109.7
C15 C14 H14B 109.7
C8 C9 H9 126.5
C8 C9 C10 107.09(12)
C10 C9 H9 126.5
N2 C8 N1 120.54(11)
C9 C8 N1 131.23(12)
C9 C8 N2 108.23(11)
C13 C18 H18A 109.6
C13 C18 H18B 109.6
C13 C18 C17 110.45(11)
H18A C18 H18B 108.1
C17 C18 H18A 109.6
C17 C18 H18B 109.6
C6 C7 C2 121.17(12)
C6 C7 H7 119.4
C2 C7 H7 119.4
C14 C15 H15A 109.4
C14 C15 H15B 109.4
H15A C15 H15B 108.0
C16 C15 C14 111.03(11)
C16 C15 H15A 109.4
C16 C15 H15B 109.4
N2 C11 H11 125.6
N2 C11 C10 108.83(11)
C10 C11 H11 125.6
N2 C12 H12A 109.5
N2 C12 H12B 109.5
N2 C12 H12C 109.5
H12A C12 H12B 109.5
H12A C12 H12C 109.5
H12B C12 H12C 109.5
C9 C10 H10 126.3
C11 C10 C9 107.44(12)
C11 C10 H10 126.3
C15 C16 H16A 109.4
C15 C16 H16B 109.4
H16A C16 H16B 108.0
C17 C16 C15 111.31(11)
C17 C16 H16A 109.4
C17 C16 H16B 109.4
C18 C17 H17A 109.4
C18 C17 H17B 109.4
C16 C17 C18 111.12(11)
C16 C17 H17A 109.4
C16 C17 H17B 109.4
H17A C17 H17B 108.0
C2 C1 H1A 109.5
C2 C1 H1B 109.5
C2 C1 H1C 109.5
H1A C1 H1B 109.5
H1A C1 H1C 109.5
H1B C1 H1C 109.5

loop_
_geom_bond_atom_site_label_1
_geom_bond_atom_site_label_2
_geom_bond_distance
S1 O2 1.4344(10)
S1 O1 1.4341(9)
S1 N1 1.6485(10)
S1 C5 1.7606(12)
N1 C13 1.4931(15)
N1 C8 1.4139(16)
N2 C8 1.3807(16)
N2 C11 1.3633(17)
N2 C12 1.4565(17)
C13 H13 0.9800
C13 C14 1.5235(17)
C13 C18 1.5282(16)
C4 H4 0.9300
C4 C5 1.3889(18)
C4 C3 1.3904(18)
C5 C6 1.3947(17)
C6 H6 0.9300
C6 C7 1.3820(18)
C3 H3 0.9300
C3 C2 1.3915(19)
C2 C7 1.3935(19)
C2 C1 1.5075(18)
C14 H14A 0.9700
C14 H14B 0.9700
C14 C15 1.5304(17)
C9 H9 0.9300
C9 C8 1.3749(18)
C9 C10 1.4113(19)
C18 H18A 0.9700
C18 H18B 0.9700
C18 C17 1.5296(18)
C7 H7 0.9300
C15 H15A 0.9700
C15 H15B 0.9700
C15 C16 1.5302(19)
C11 H11 0.9300
C11 C10 1.369(2)
C12 H12A 0.9600
C12 H12B 0.9600
C12 H12C 0.9600
C10 H10 0.9300
C16 H16A 0.9700
C16 H16B 0.9700
C16 C17 1.523(2)
C17 H17A 0.9700
C17 H17B 0.9700
C1 H1A 0.9600
C1 H1B 0.9600
C1 H1C 0.9600

loop_
_geom_torsion_atom_site_label_1
_geom_torsion_atom_site_label_2
_geom_torsion_atom_site_label_3
_geom_torsion_atom_site_label_4
_geom_torsion
S1 N1 C13 C14 -134.28(9)
S1 N1 C13 C18 100.87(11)
S1 N1 C8 N2 98.07(12)
S1 N1 C8 C9 -81.36(15)
S1 C5 C6 C7 -174.94(9)
O2 S1 N1 C13 38.46(10)
O2 S1 N1 C8 -167.84(9)
O2 S1 C5 C4 154.18(10)
O2 S1 C5 C6 -29.58(11)
O1 S1 N1 C13 167.73(9)
O1 S1 N1 C8 -38.57(10)
O1 S1 C5 C4 23.03(12)
O1 S1 C5 C6 -160.73(10)
N1 S1 C5 C4 -91.06(11)
N1 S1 C5 C6 85.18(11)
N1 C13 C14 C15 175.30(10)
N1 C13 C18 C17 -177.83(10)
N2 C11 C10 C9 0.11(15)
C13 N1 C8 N2 -108.44(13)
C13 N1 C8 C9 72.14(17)
C13 C14 C15 C16 57.07(14)
C13 C18 C17 C16 -55.82(14)
C4 C5 C6 C7 1.27(18)
C4 C3 C2 C7 1.90(19)
C4 C3 C2 C1 -177.79(12)
C5 S1 N1 C13 -77.07(10)
C5 S1 N1 C8 76.63(10)
C5 C4 C3 C2 -1.15(19)
C5 C6 C7 C2 -0.49(19)
C3 C4 C5 S1 175.73(9)
C3 C4 C5 C6 -0.46(18)
C3 C2 C7 C6 -1.07(19)
C14 C13 C18 C17 57.89(14)
C14 C15 C16 C17 -55.77(15)
C8 N1 C13 C14 72.88(13)
C8 N1 C13 C18 -51.97(14)
C8 N2 C11 C10 0.10(15)
C8 C9 C10 C11 -0.28(15)
C18 C13 C14 C15 -58.36(13)
C15 C16 C17 C18 54.97(15)
C11 N2 C8 N1 -179.82(11)
C11 N2 C8 C9 -0.28(14)
C12 N2 C8 N1 -3.47(19)
C12 N2 C8 C9 176.08(12)
C12 N2 C11 C10 -176.30(12)
C10 C9 C8 N1 179.82(12)
C10 C9 C8 N2 0.34(14)
C1 C2 C7 C6 178.62(12)

loop_
_exptl_oxdiff_crystal_face_indexfrac_h
_exptl_oxdiff_crystal_face_indexfrac_k
_exptl_oxdiff_crystal_face_indexfrac_l
_exptl_oxdiff_crystal_face_x
_exptl_oxdiff_crystal_face_y
_exptl_oxdiff_crystal_face_z
-3.0000 -7.0000 4.0000 -0.1918 0.8491 -0.5483
1.0000 -1.0000 8.0000 -0.2266 0.9160 0.5216
-2.0000 -2.0000 -7.0000 0.1164 -0.6430 -0.7790
4.0000 7.0000 0.0000 0.0587 -0.4290 0.8907
-0.0000 9.0000 -1.0000 0.6547 -0.4894 0.6504
0.0000 -9.0000 -0.0000 -0.6494 0.3759 -0.7151
5.0000 0.0000 5.0000 -0.5847 0.3969 0.7416
-1.0000 9.0000 -1.0000 0.7663 -0.4553 0.5668
-1.0000 -6.0000 -6.0000 -0.2891 -0.3966 -0.9485
-5.0000 -2.0000 -5.0000 0.4404 -0.3134 -0.9005
3.0000 3.0000 -7.0000 -0.0808 -1.0227 0.0365
5.0000 5.0000 -4.0000 -0.1757 -0.8339 0.5567
-5.0000 5.0000 -2.0000 0.9294 -0.2651 -0.1502
0.0000 -8.0000 -2.0000 -0.5665 0.1070 -0.7650
6.0000 -3.0000 2.0000 -0.8967 0.1474 0.3928
-6.0000 -0.0000 -2.0000 0.6802 -0.0221 -0.6311
-4.0000 7.0000 1.0000 0.9460 -0.0421 0.2864
-6.0000 -0.0000 4.0000 0.6481 0.6593 -0.2430
3.0000 -7.0000 -2.0000 -0.8291 -0.0373 -0.4347
-3.0000 5.0000 6.0000 0.6633 0.5751 0.5345
-0.0000 7.0000 -4.0000 0.5265 -0.7466 0.2975
